data_7705088
loop_
_publ_author_name
'Kuriki, Ryunosuke'
'Kuwabara, Takuya'
'Ishii, Youichi'

_publ_section_title
;
 Synthesis and structures of diaryloxystannylenes and -plumbylenes
 embedded in 1,3-diethers of thiacalix[4]arene.
;
_journal_issue 35
_journal_name_full 'Dalton transactions (Cambridge, England : 2003)'
_journal_page_first 12234
_journal_page_last 12241
_journal_paper_doi 10.1039/d0dt02496a
_journal_volume 49
_journal_year 2020
_chemical_formula_moiety 'C58 H88 O4 S4 Si2, C4 H8 O1'
_chemical_formula_sum 'C62 H96 O5 S4 Si2'
_chemical_formula_weight 1105.80
_space_group_crystal_system triclinic
_space_group_IT_number 2
_space_group_name_Hall '-P 1'
_space_group_name_H-M_alt 'P -1'
_atom_sites_solution_hydrogens geom
_audit_creation_method SHELXL-2018/3
_audit_update_record
;
2020-08-06 deposited with the CCDC.	2020-08-10 downloaded from the CCDC.
;
_cell_angle_alpha 79.593(5)
_cell_angle_beta 81.074(4)
_cell_angle_gamma 89.230(6)
_cell_formula_units_Z 2
_cell_length_a 13.510(2)
_cell_length_b 15.106(2)
_cell_length_c 16.040(2)
_cell_measurement_reflns_used 8327
_cell_measurement_temperature 293(2)
_cell_measurement_theta_max 31.2514
_cell_measurement_theta_min 2.4137
_cell_volume 3180.3(7)
_computing_cell_refinement 'RIGAKU CrystalClear'
_computing_data_collection 'RIGAKU CrystalClear'
_computing_data_reduction 'RIGAKU CrystalClear'
_computing_molecular_graphics 'Yadokari-XG 2009(Wakita Nemoto et al.)'
_computing_publication_material 'Yadokari-XG 2009(Wakita,Nemoto et al.)'
_computing_structure_refinement 'SHELXL-2018/3 (Sheldrick, 2018)'
_computing_structure_solution 'SHELXT 2018/2 (Sheldrick, 2018)'
_diffrn_ambient_temperature 293(2)
_diffrn_detector_area_resol_mean 28.5714
_diffrn_measured_fraction_theta_full 0.962
_diffrn_measured_fraction_theta_max 0.962
_diffrn_measurement_device_type 'Rigaku VariMax Saturn'
_diffrn_measurement_method 'omega scans'
_diffrn_radiation_monochromator Confocal
_diffrn_radiation_source 'rotating-anode X-ray tube'
_diffrn_radiation_type MoK\a
_diffrn_radiation_wavelength 0.71075
_diffrn_reflns_av_R_equivalents 0.0411
_diffrn_reflns_av_unetI/netI 0.0807
_diffrn_reflns_Laue_measured_fraction_full 0.981
_diffrn_reflns_Laue_measured_fraction_max 0.962
_diffrn_reflns_limit_h_max 17
_diffrn_reflns_limit_h_min -17
_diffrn_reflns_limit_k_max 19
_diffrn_reflns_limit_k_min -16
_diffrn_reflns_limit_l_max 20
_diffrn_reflns_limit_l_min -15
_diffrn_reflns_number 26240
_diffrn_reflns_point_group_measured_fraction_full 0.981
_diffrn_reflns_point_group_measured_fraction_max 0.962
_diffrn_reflns_theta_full 25.242
_diffrn_reflns_theta_max 27.485
_diffrn_reflns_theta_min 3.053
_exptl_absorpt_coefficient_mu 0.232
_exptl_absorpt_correction_T_max 1.0000
_exptl_absorpt_correction_T_min 0.8616
_exptl_absorpt_correction_type multi-scan
_exptl_absorpt_process_details 'Jacobson, R. (1998) Private communication'
_exptl_crystal_colour Colorless
_exptl_crystal_density_diffrn 1.155
_exptl_crystal_description Block
_exptl_crystal_F_000 1200
_exptl_crystal_size_max 0.1640
_exptl_crystal_size_mid 0.1410
_exptl_crystal_size_min 0.0640
_refine_diff_density_max 0.475
_refine_diff_density_min -0.454
_refine_diff_density_rms 0.081
_refine_ls_extinction_method none
_refine_ls_goodness_of_fit_ref 1.083
_refine_ls_hydrogen_treatment constr
_refine_ls_matrix_type full
_refine_ls_number_parameters 684
_refine_ls_number_reflns 14039
_refine_ls_number_restraints 0
_refine_ls_restrained_S_all 1.083
_refine_ls_R_factor_all 0.0862
_refine_ls_R_factor_gt 0.0598
_refine_ls_shift/su_max 0.000
_refine_ls_shift/su_mean 0.000
_refine_ls_structure_factor_coef Fsqd
_refine_ls_weighting_details 'w=1/[\s^2^(Fo^2^)+(0.0641P)^2^+0.1820P] where P=(Fo^2^+2Fc^2^)/3'
_refine_ls_weighting_scheme calc
_refine_ls_wR_factor_gt 0.1317
_refine_ls_wR_factor_ref 0.1488
_reflns_Friedel_coverage 0.000
_reflns_number_gt 10139
_reflns_number_total 14039
_reflns_threshold_expression 'I > 2\s(I)'
_cod_data_source_file d0dt02496a2.cif
_cod_data_source_block 4_Thia_TIPS_OH
_cod_depositor_comments
;
The following automatic conversions were performed:

data item '_exptl_absorpt_correction_type' value 'Multi-scan' was
changed to 'multi-scan' in accordance with the
/home/data/users/saulius/crontab/automatic-downloads/rss-feeds/RSC/lib/dictionaries/cif_core.dic
dictionary named 'cif_core.dic' version 2.4.2 last updated on
2011-04-26.

Automatic conversion script
Id: cif_fix_values 7556 2019-12-06 15:28:31Z antanas 

 Adding full bibliography for 7705084--7705088.cif.
;
_cod_original_cell_volume 3180.1(8)
_cod_database_code 7705088
_shelx_shelxl_version_number 2018/3
_shelx_space_group_comment
;
The symmetry employed for this shelxl refinement is uniquely defined
by the following loop, which should always be used as a source of
symmetry information in preference to the above space-group names.
They are only intended as comments.
;

loop_
_space_group_symop_operation_xyz
'x, y, z'
'-x, -y, -z'

loop_
_atom_site_label
_atom_site_type_symbol
_atom_site_fract_x
_atom_site_fract_y
_atom_site_fract_z
_atom_site_U_iso_or_equiv
_atom_site_adp_type
_atom_site_occupancy
_atom_site_site_symmetry_order
_atom_site_calc_flag
_atom_site_refinement_flags_posn
_atom_site_refinement_flags_adp
_atom_site_refinement_flags_occupancy
_atom_site_disorder_assembly
_atom_site_disorder_group
O1 O 0.40070(14) 0.14621(11) 0.29415(10) 0.0220(4) Uani 1 1 d . . . . .
H63 H 0.446365 0.183681 0.283993 0.033 Uiso 1 1 calc R U . . .
O2 O 0.28796(13) 0.33858(11) 0.17433(12) 0.0223(4) Uani 1 1 d . . . . .
H64 H 0.259957 0.295502 0.162821 0.033 Uiso 1 1 calc R U . . .
C1 C 0.38441(18) 0.11125(16) 0.37945(15) 0.0180(5) Uani 1 1 d . . . . .
C2 C 0.43827(18) 0.13978(15) 0.43774(15) 0.0172(5) Uani 1 1 d . . . . .
C3 C 0.41321(19) 0.10658(16) 0.52550(15) 0.0190(5) Uani 1 1 d . . . . .
H3 H 0.449155 0.126760 0.563574 0.023 Uiso 1 1 calc R U . . .
C4 C 0.33596(19) 0.04421(16) 0.55727(15) 0.0196(5) Uani 1 1 d . . . . .
C5 C 0.28688(19) 0.01275(16) 0.49792(15) 0.0190(5) Uani 1 1 d . . . . .
H5 H 0.237278 -0.031474 0.517524 0.023 Uiso 1 1 calc R U . . .
C6 C 0.30984(19) 0.04555(16) 0.40977(15) 0.0187(5) Uani 1 1 d . . . . .
C7 C 0.3008(2) 0.02014(17) 0.65457(16) 0.0232(6) Uani 1 1 d . . . . .
C8 C 0.2540(2) 0.10444(18) 0.68451(17) 0.0311(7) Uani 1 1 d . . . . .
H8 H 0.199048 0.123336 0.654355 0.047 Uiso 1 1 calc R U . . .
H8A H 0.303507 0.151848 0.672859 0.047 Uiso 1 1 calc R U . . .
H8B H 0.230041 0.090828 0.745041 0.047 Uiso 1 1 calc R U . . .
S1 S 0.53771(5) 0.21985(4) 0.39899(4) 0.01871(14) Uani 1 1 d . . . . .
O3 O 0.50819(12) 0.33635(10) 0.23126(10) 0.0177(4) Uani 1 1 d . . . . .
C9 C 0.3889(2) -0.00847(18) 0.70254(16) 0.0282(6) Uani 1 1 d . . . . .
H9 H 0.438308 0.039140 0.689692 0.042 Uiso 1 1 calc R U . . .
H9A H 0.418244 -0.061632 0.684809 0.042 Uiso 1 1 calc R U . . .
H9B H 0.365439 -0.020859 0.763170 0.042 Uiso 1 1 calc R U . . .
C10 C 0.2224(2) -0.05609(19) 0.67740(17) 0.0323(7) Uani 1 1 d . . . . .
H10 H 0.205694 -0.072102 0.738660 0.048 Uiso 1 1 calc R U . . .
H10A H 0.249027 -0.107481 0.654499 0.048 Uiso 1 1 calc R U . . .
H10B H 0.163296 -0.036500 0.653376 0.048 Uiso 1 1 calc R U . . .
C11 C 0.46074(17) 0.36736(15) 0.30136(15) 0.0149(5) Uani 1 1 d . . . . .
C12 C 0.39887(18) 0.44245(16) 0.29344(15) 0.0177(5) Uani 1 1 d . . . . .
C13 C 0.34607(18) 0.46909(16) 0.36632(16) 0.0195(5) Uani 1 1 d . . . . .
H13 H 0.305635 0.519386 0.359536 0.023 Uiso 1 1 calc R U . . .
C14 C 0.35155(18) 0.42325(16) 0.44890(16) 0.0189(5) Uani 1 1 d . . . . .
C15 C 0.41330(18) 0.34859(16) 0.45581(16) 0.0193(5) Uani 1 1 d . . . . .
H15 H 0.419275 0.316609 0.510017 0.023 Uiso 1 1 calc R U . . .
C16 C 0.46647(18) 0.32042(15) 0.38373(15) 0.0166(5) Uani 1 1 d . . . . .
C17 C 0.2975(2) 0.45671(17) 0.52864(16) 0.0233(6) Uani 1 1 d . . . . .
Si1 Si 0.61179(5) 0.35549(4) 0.15745(4) 0.01694(15) Uani 1 1 d . . . . .
C18 C 0.2026(2) 0.50839(19) 0.51081(19) 0.0341(7) Uani 1 1 d . . . . .
H18 H 0.220454 0.562370 0.469576 0.051 Uiso 1 1 calc R U . . .
H18A H 0.168119 0.523792 0.563142 0.051 Uiso 1 1 calc R U . . .
H18B H 0.159594 0.471426 0.488549 0.051 Uiso 1 1 calc R U . . .
C19 C 0.3704(2) 0.5206(2) 0.55476(19) 0.0404(8) Uani 1 1 d . . . . .
H19 H 0.389457 0.569523 0.507950 0.061 Uiso 1 1 calc R U . . .
H19A H 0.428943 0.488177 0.568793 0.061 Uiso 1 1 calc R U . . .
H19B H 0.338058 0.543789 0.603815 0.061 Uiso 1 1 calc R U . . .
C20 C 0.2690(2) 0.37906(19) 0.60355(17) 0.0325(7) Uani 1 1 d . . . . .
H20 H 0.232823 0.401835 0.651423 0.049 Uiso 1 1 calc R U . . .
H20A H 0.328675 0.350138 0.619694 0.049 Uiso 1 1 calc R U . . .
H20B H 0.227672 0.336342 0.586676 0.049 Uiso 1 1 calc R U . . .
C21 C 0.57920(19) 0.30963(16) 0.06394(16) 0.0217(5) Uani 1 1 d . . . . .
H21 H 0.641677 0.306711 0.024350 0.026 Uiso 1 1 calc R U . . .
C22 C 0.5071(2) 0.36830(18) 0.01368(17) 0.0268(6) Uani 1 1 d . . . . .
H22 H 0.496486 0.342394 -0.034690 0.040 Uiso 1 1 calc R U . . .
H22A H 0.535413 0.427748 -0.006033 0.040 Uiso 1 1 calc R U . . .
H22B H 0.444312 0.371527 0.050266 0.040 Uiso 1 1 calc R U . . .
C23 C 0.5364(2) 0.21320(16) 0.09179(17) 0.0267(6) Uani 1 1 d . . . . .
H23 H 0.473428 0.213851 0.128845 0.040 Uiso 1 1 calc R U . . .
H23A H 0.582471 0.176078 0.121897 0.040 Uiso 1 1 calc R U . . .
H23B H 0.526487 0.189469 0.042015 0.040 Uiso 1 1 calc R U . . .
C24 C 0.64331(19) 0.47921(16) 0.12580(15) 0.0196(5) Uani 1 1 d . . . . .
H24 H 0.587725 0.506921 0.098360 0.024 Uiso 1 1 calc R U . . .
C25 C 0.7377(2) 0.49643(18) 0.05693(17) 0.0277(6) Uani 1 1 d . . . . .
H25 H 0.745040 0.559762 0.034491 0.042 Uiso 1 1 calc R U . . .
H25A H 0.731121 0.464709 0.011287 0.042 Uiso 1 1 calc R U . . .
H25B H 0.795623 0.475549 0.082177 0.042 Uiso 1 1 calc R U . . .
C26 C 0.6529(2) 0.52982(17) 0.19897(17) 0.0251(6) Uani 1 1 d . . . . .
H26 H 0.710274 0.508717 0.224878 0.038 Uiso 1 1 calc R U . . .
H26A H 0.593633 0.519292 0.241266 0.038 Uiso 1 1 calc R U . . .
H26B H 0.660626 0.593130 0.176568 0.038 Uiso 1 1 calc R U . . .
C27 C 0.71366(19) 0.28444(17) 0.20145(16) 0.0210(5) Uani 1 1 d . . . . .
H27 H 0.681432 0.227353 0.231503 0.025 Uiso 1 1 calc R U . . .
C28 C 0.7948(2) 0.26037(19) 0.13108(18) 0.0321(7) Uani 1 1 d . . . . .
H28 H 0.823851 0.314616 0.095441 0.048 Uiso 1 1 calc R U . . .
H28A H 0.765375 0.225317 0.096737 0.048 Uiso 1 1 calc R U . . .
H28B H 0.846025 0.226158 0.157119 0.048 Uiso 1 1 calc R U . . .
C29 C 0.7628(2) 0.32190(18) 0.26777(17) 0.0286(6) Uani 1 1 d . . . . .
H29 H 0.805928 0.277395 0.293205 0.043 Uiso 1 1 calc R U . . .
H29A H 0.711899 0.336913 0.311562 0.043 Uiso 1 1 calc R U . . .
H29B H 0.801513 0.374902 0.240160 0.043 Uiso 1 1 calc R U . . .
S2 S 0.38873(5) 0.50700(4) 0.19064(4) 0.02099(15) Uani 1 1 d . . . . .
C30 C 0.22429(18) 0.40899(15) 0.17362(15) 0.0174(5) Uani 1 1 d . . . . .
C31 C 0.12446(19) 0.40160(15) 0.16234(15) 0.0171(5) Uani 1 1 d . . . . .
C32 C 0.06248(18) 0.47643(15) 0.16020(15) 0.0178(5) Uani 1 1 d . . . . .
H32 H -0.003533 0.470514 0.151840 0.021 Uiso 1 1 calc R U . . .
C33 C 0.09731(19) 0.56029(16) 0.17035(15) 0.0182(5) Uani 1 1 d . . . . .
C34 C 0.19657(19) 0.56521(16) 0.18270(15) 0.0189(5) Uani 1 1 d . . . . .
H34 H 0.221677 0.619900 0.189898 0.023 Uiso 1 1 calc R U . . .
C35 C 0.26001(18) 0.49157(16) 0.18475(15) 0.0180(5) Uani 1 1 d . . . . .
C36 C 0.0302(2) 0.64268(16) 0.17172(17) 0.0227(6) Uani 1 1 d . . . . .
C37 C 0.0177(2) 0.6671(2) 0.26172(18) 0.0364(7) Uani 1 1 d . . . . .
H37 H -0.024194 0.718845 0.263203 0.055 Uiso 1 1 calc R U . . .
H37A H 0.082153 0.680447 0.274887 0.055 Uiso 1 1 calc R U . . .
H37B H -0.012806 0.617302 0.303260 0.055 Uiso 1 1 calc R U . . .
C38 C -0.0742(2) 0.62529(19) 0.1517(2) 0.0446(9) Uani 1 1 d . . . . .
H38 H -0.068290 0.609808 0.095726 0.067 Uiso 1 1 calc R U . . .
H38A H -0.113504 0.678560 0.153260 0.067 Uiso 1 1 calc R U . . .
H38B H -0.106310 0.576592 0.193721 0.067 Uiso 1 1 calc R U . . .
C39 C 0.0781(2) 0.72268(18) 0.1068(2) 0.0400(8) Uani 1 1 d . . . . .
H39 H 0.087304 0.707986 0.050375 0.060 Uiso 1 1 calc R U . . .
H39A H 0.141969 0.736642 0.120912 0.060 Uiso 1 1 calc R U . . .
H39B H 0.035377 0.773824 0.108310 0.060 Uiso 1 1 calc R U . . .
S3 S 0.07876(5) 0.29910(4) 0.14247(4) 0.01988(14) Uani 1 1 d . . . . .
O4 O 0.20553(13) 0.13481(10) 0.17390(10) 0.0179(4) Uani 1 1 d . . . . .
C40 C 0.14671(18) 0.15175(15) 0.24676(15) 0.0162(5) Uani 1 1 d . . . . .
C41 C 0.15403(19) 0.09978(15) 0.32711(15) 0.0172(5) Uani 1 1 d . . . . .
C42 C 0.09807(19) 0.12294(16) 0.40045(15) 0.0191(5) Uani 1 1 d . . . . .
H42 H 0.101519 0.086420 0.453186 0.023 Uiso 1 1 calc R U . . .
C43 C 0.03735(19) 0.19808(16) 0.39844(15) 0.0190(5) Uani 1 1 d . . . . .
C44 C 0.03174(18) 0.24888(16) 0.31791(15) 0.0184(5) Uani 1 1 d . . . . .
H44 H -0.009163 0.299001 0.313918 0.022 Uiso 1 1 calc R U . . .
C45 C 0.08509(18) 0.22729(15) 0.24337(15) 0.0170(5) Uani 1 1 d . . . . .
C46 C -0.0162(2) 0.22763(17) 0.47987(16) 0.0224(6) Uani 1 1 d . . . . .
C47 C -0.0049(2) 0.1604(2) 0.56114(18) 0.0403(8) Uani 1 1 d . . . . .
H47 H -0.041568 0.180868 0.610138 0.061 Uiso 1 1 calc R U . . .
H47A H 0.064651 0.155373 0.567116 0.061 Uiso 1 1 calc R U . . .
H47B H -0.030743 0.102609 0.557252 0.061 Uiso 1 1 calc R U . . .
C48 C -0.1281(2) 0.23891(19) 0.47654(18) 0.0308(6) Uani 1 1 d . . . . .
H48 H -0.137500 0.283817 0.427925 0.046 Uiso 1 1 calc R U . . .
H48A H -0.160414 0.257327 0.528168 0.046 Uiso 1 1 calc R U . . .
H48B H -0.156718 0.182680 0.471422 0.046 Uiso 1 1 calc R U . . .
C49 C 0.0292(2) 0.3184(2) 0.48546(19) 0.0379(7) Uani 1 1 d . . . . .
H49 H 0.019445 0.361999 0.435999 0.057 Uiso 1 1 calc R U . . .
H49A H 0.099635 0.311885 0.487454 0.057 Uiso 1 1 calc R U . . .
H49B H -0.002984 0.338242 0.536419 0.057 Uiso 1 1 calc R U . . .
Si2 Si 0.19320(5) 0.07102(4) 0.10072(4) 0.01722(15) Uani 1 1 d . . . . .
C50 C 0.28950(19) -0.01924(16) 0.10955(16) 0.0211(5) Uani 1 1 d . . . . .
H50 H 0.268382 -0.058588 0.164995 0.025 Uiso 1 1 calc R U . . .
C51 C 0.3955(2) 0.01400(18) 0.1124(2) 0.0317(7) Uani 1 1 d . . . . .
H51 H 0.437439 -0.036733 0.125910 0.048 Uiso 1 1 calc R U . . .
H51A H 0.392835 0.050886 0.155534 0.048 Uiso 1 1 calc R U . . .
H51B H 0.422604 0.048652 0.057507 0.048 Uiso 1 1 calc R U . . .
C52 C 0.2910(2) -0.07939(18) 0.04163(18) 0.0319(7) Uani 1 1 d . . . . .
H52 H 0.321076 -0.046761 -0.013308 0.048 Uiso 1 1 calc R U . . .
H52A H 0.223697 -0.096752 0.038836 0.048 Uiso 1 1 calc R U . . .
H52B H 0.329276 -0.132218 0.056937 0.048 Uiso 1 1 calc R U . . .
C53 C 0.2075(2) 0.15336(17) -0.00348(16) 0.0224(5) Uani 1 1 d . . . . .
H53 H 0.157200 0.199577 0.005061 0.027 Uiso 1 1 calc R U . . .
C54 C 0.3089(2) 0.2034(2) -0.02676(18) 0.0386(8) Uani 1 1 d . . . . .
H54 H 0.360518 0.162558 -0.042511 0.058 Uiso 1 1 calc R U . . .
H54A H 0.323279 0.227132 0.021791 0.058 Uiso 1 1 calc R U . . .
H54B H 0.306355 0.251965 -0.074113 0.058 Uiso 1 1 calc R U . . .
C55 C 0.1830(3) 0.11358(18) -0.07949(17) 0.0348(7) Uani 1 1 d . . . . .
H55 H 0.183547 0.160788 -0.128462 0.052 Uiso 1 1 calc R U . . .
H55A H 0.117939 0.085240 -0.064727 0.052 Uiso 1 1 calc R U . . .
H55B H 0.232314 0.069809 -0.092873 0.052 Uiso 1 1 calc R U . . .
C56 C 0.06512(19) 0.01673(16) 0.12112(16) 0.0212(5) Uani 1 1 d . . . . .
H56 H 0.063456 -0.017803 0.075163 0.025 Uiso 1 1 calc R U . . .
C57 C 0.0434(2) -0.05150(17) 0.20613(17) 0.0281(6) Uani 1 1 d . . . . .
H57 H 0.040511 -0.020360 0.253574 0.042 Uiso 1 1 calc R U . . .
H57A H 0.095735 -0.095070 0.208506 0.042 Uiso 1 1 calc R U . . .
H57B H -0.019614 -0.081505 0.209168 0.042 Uiso 1 1 calc R U . . .
C58 C -0.0199(2) 0.08472(17) 0.11445(18) 0.0265(6) Uani 1 1 d . . . . .
H58 H -0.082268 0.053217 0.118747 0.040 Uiso 1 1 calc R U . . .
H58A H -0.007017 0.125083 0.060275 0.040 Uiso 1 1 calc R U . . .
H58B H -0.023704 0.118423 0.160152 0.040 Uiso 1 1 calc R U . . .
S4 S 0.23836(5) 0.00818(4) 0.33793(4) 0.01935(14) Uani 1 1 d . . . . .
O5 O 0.51236(18) 0.24186(16) 0.64600(14) 0.0483(6) Uani 1 1 d . . . . .
C59 C 0.6149(3) 0.2177(3) 0.6263(3) 0.0555(10) Uani 1 1 d . . . . .
H59 H 0.643909 0.249832 0.569997 0.067 Uiso 1 1 calc R U . . .
H59A H 0.619700 0.153626 0.626100 0.067 Uiso 1 1 calc R U . . .
C60 C 0.6694(3) 0.2422(2) 0.6934(2) 0.0498(9) Uani 1 1 d . . . . .
H60 H 0.701474 0.300997 0.674468 0.060 Uiso 1 1 calc R U . . .
H60A H 0.719701 0.197978 0.707658 0.060 Uiso 1 1 calc R U . . .
C61 C 0.5872(3) 0.2426(2) 0.7689(2) 0.0580(11) Uani 1 1 d . . . . .
H61 H 0.577768 0.183575 0.805085 0.070 Uiso 1 1 calc R U . . .
H61A H 0.601170 0.286318 0.803090 0.070 Uiso 1 1 calc R U . . .
C62 C 0.4995(3) 0.2680(3) 0.7262(3) 0.0806(14) Uani 1 1 d . . . . .
H62 H 0.439735 0.239232 0.761469 0.097 Uiso 1 1 calc R U . . .
H62A H 0.490971 0.332689 0.719075 0.097 Uiso 1 1 calc R U . . .

loop_
_atom_site_aniso_label
_atom_site_aniso_U_11
_atom_site_aniso_U_22
_atom_site_aniso_U_33
_atom_site_aniso_U_23
_atom_site_aniso_U_13
_atom_site_aniso_U_12
O1 0.0255(10) 0.0243(10) 0.0140(9) 0.0002(7) -0.0007(7) -0.0024(8)
O2 0.0194(9) 0.0164(9) 0.0307(10) -0.0061(8) -0.0010(8) 0.0044(7)
C1 0.0194(13) 0.0200(12) 0.0133(12) -0.0029(10) 0.0010(9) 0.0062(10)
C2 0.0181(12) 0.0159(12) 0.0163(12) -0.0026(9) 0.0000(9) 0.0060(9)
C3 0.0199(13) 0.0228(13) 0.0149(12) -0.0057(10) -0.0023(10) 0.0053(10)
C4 0.0202(13) 0.0212(13) 0.0155(12) -0.0012(10) -0.0002(10) 0.0063(10)
C5 0.0207(13) 0.0158(12) 0.0189(13) -0.0014(10) 0.0000(10) 0.0038(10)
C6 0.0193(13) 0.0208(13) 0.0170(12) -0.0055(10) -0.0043(10) 0.0069(10)
C7 0.0296(15) 0.0235(13) 0.0148(12) -0.0009(10) -0.0013(10) 0.0080(11)
C8 0.0373(17) 0.0350(16) 0.0199(14) -0.0063(12) -0.0006(12) 0.0130(13)
S1 0.0166(3) 0.0202(3) 0.0182(3) -0.0025(2) -0.0005(2) 0.0023(2)
O3 0.0193(9) 0.0202(9) 0.0132(8) -0.0053(7) 0.0011(7) 0.0000(7)
C9 0.0326(16) 0.0343(15) 0.0156(13) -0.0001(11) -0.0030(11) 0.0074(12)
C10 0.0312(16) 0.0378(16) 0.0223(15) 0.0041(12) 0.0023(12) -0.0056(13)
C11 0.0132(11) 0.0153(12) 0.0161(12) -0.0048(9) 0.0011(9) -0.0041(9)
C12 0.0149(12) 0.0201(12) 0.0188(12) -0.0036(10) -0.0047(9) 0.0007(10)
C13 0.0151(12) 0.0160(12) 0.0277(14) -0.0064(10) -0.0008(10) 0.0000(10)
C14 0.0165(12) 0.0184(12) 0.0226(13) -0.0077(10) -0.0002(10) -0.0025(10)
C15 0.0174(12) 0.0217(13) 0.0180(12) -0.0031(10) -0.0005(10) -0.0018(10)
C16 0.0149(12) 0.0166(12) 0.0196(12) -0.0062(10) -0.0032(9) -0.0012(9)
C17 0.0201(13) 0.0269(14) 0.0241(14) -0.0124(11) 0.0026(10) -0.0016(11)
Si1 0.0159(3) 0.0188(3) 0.0157(3) -0.0038(3) -0.0006(3) 0.0013(3)
C18 0.0327(17) 0.0317(15) 0.0358(17) -0.0113(13) 0.0065(13) 0.0076(13)
C19 0.0392(19) 0.0518(19) 0.0340(17) -0.0293(15) 0.0094(14) -0.0119(15)
C20 0.0345(17) 0.0388(16) 0.0228(15) -0.0113(12) 0.0066(12) 0.0062(13)
C21 0.0194(13) 0.0245(13) 0.0199(13) -0.0066(11) 0.0043(10) -0.0013(10)
C22 0.0298(15) 0.0297(15) 0.0210(13) -0.0036(11) -0.0049(11) -0.0051(12)
C23 0.0320(16) 0.0242(14) 0.0241(14) -0.0061(11) -0.0031(12) -0.0006(12)
C24 0.0201(13) 0.0212(13) 0.0177(12) -0.0026(10) -0.0044(10) 0.0007(10)
C25 0.0313(16) 0.0263(14) 0.0245(14) -0.0050(12) -0.0005(12) -0.0047(12)
C26 0.0256(14) 0.0217(13) 0.0277(14) -0.0065(11) -0.0006(11) -0.0045(11)
C27 0.0174(13) 0.0221(13) 0.0216(13) -0.0017(11) 0.0001(10) 0.0033(10)
C28 0.0226(15) 0.0372(16) 0.0349(16) -0.0090(13) 0.0022(12) 0.0104(12)
C29 0.0258(15) 0.0319(15) 0.0294(15) -0.0027(12) -0.0115(12) 0.0001(12)
S2 0.0173(3) 0.0210(3) 0.0224(3) 0.0011(3) -0.0019(2) 0.0004(2)
C30 0.0200(13) 0.0170(12) 0.0132(12) -0.0009(9) 0.0005(9) 0.0050(10)
C31 0.0214(13) 0.0160(12) 0.0134(12) -0.0026(9) -0.0012(9) -0.0001(10)
C32 0.0151(12) 0.0190(12) 0.0194(13) -0.0036(10) -0.0025(9) 0.0031(10)
C33 0.0199(13) 0.0198(12) 0.0155(12) -0.0047(10) -0.0029(10) 0.0033(10)
C34 0.0231(13) 0.0165(12) 0.0171(12) -0.0039(10) -0.0025(10) 0.0010(10)
C35 0.0179(12) 0.0189(12) 0.0153(12) 0.0003(10) -0.0001(9) 0.0004(10)
C36 0.0214(13) 0.0197(13) 0.0286(14) -0.0076(11) -0.0055(11) 0.0055(10)
C37 0.0366(18) 0.0379(17) 0.0360(17) -0.0168(14) 0.0005(13) 0.0123(14)
C38 0.0331(18) 0.0279(16) 0.082(3) -0.0222(16) -0.0253(17) 0.0117(13)
C39 0.0429(19) 0.0238(15) 0.0459(19) 0.0026(13) 0.0043(15) 0.0137(13)
S3 0.0264(3) 0.0163(3) 0.0186(3) -0.0049(2) -0.0067(3) 0.0024(3)
O4 0.0204(9) 0.0190(8) 0.0140(8) -0.0054(7) 0.0009(7) 0.0002(7)
C40 0.0164(12) 0.0165(12) 0.0163(12) -0.0057(10) -0.0011(9) -0.0025(9)
C41 0.0213(13) 0.0139(11) 0.0181(12) -0.0052(10) -0.0056(10) 0.0003(10)
C42 0.0228(13) 0.0184(12) 0.0156(12) -0.0021(10) -0.0021(10) -0.0035(10)
C43 0.0189(13) 0.0200(12) 0.0189(13) -0.0065(10) -0.0015(10) -0.0010(10)
C44 0.0173(12) 0.0181(12) 0.0210(13) -0.0067(10) -0.0034(10) 0.0024(10)
C45 0.0203(13) 0.0161(12) 0.0156(12) -0.0034(10) -0.0052(10) -0.0001(10)
C46 0.0243(14) 0.0275(14) 0.0167(13) -0.0083(11) -0.0020(10) 0.0037(11)
C47 0.0433(19) 0.057(2) 0.0203(15) -0.0097(14) -0.0014(13) 0.0202(16)
C48 0.0253(15) 0.0399(16) 0.0276(15) -0.0132(13) 0.0024(12) 0.0032(12)
C49 0.0419(19) 0.0443(18) 0.0322(17) -0.0235(14) 0.0002(13) -0.0054(15)
Si2 0.0182(3) 0.0170(3) 0.0168(3) -0.0057(3) -0.0008(3) 0.0017(3)
C50 0.0213(13) 0.0200(13) 0.0208(13) -0.0043(10) 0.0014(10) 0.0014(10)
C51 0.0210(14) 0.0251(14) 0.0476(18) -0.0058(13) -0.0020(13) 0.0027(11)
C52 0.0372(17) 0.0286(15) 0.0314(16) -0.0117(12) -0.0035(13) 0.0106(13)
C53 0.0277(14) 0.0220(13) 0.0180(13) -0.0065(10) -0.0022(10) 0.0016(11)
C54 0.0415(19) 0.0425(18) 0.0247(16) 0.0099(14) -0.0008(13) -0.0111(15)
C55 0.059(2) 0.0268(15) 0.0220(15) -0.0089(12) -0.0106(14) 0.0097(14)
C56 0.0229(14) 0.0197(13) 0.0232(13) -0.0097(10) -0.0030(10) 0.0000(10)
C57 0.0252(15) 0.0256(14) 0.0318(16) -0.0037(12) -0.0010(12) -0.0050(12)
C58 0.0223(14) 0.0252(14) 0.0334(15) -0.0085(12) -0.0054(11) 0.0000(11)
S4 0.0241(3) 0.0171(3) 0.0182(3) -0.0055(2) -0.0048(2) 0.0034(2)
O5 0.0481(15) 0.0629(15) 0.0448(14) -0.0270(11) -0.0225(11) 0.0204(12)
C59 0.041(2) 0.072(3) 0.065(3) -0.032(2) -0.0209(18) 0.0154(18)
C60 0.059(2) 0.0392(19) 0.058(2) -0.0111(17) -0.0285(19) 0.0075(17)
C61 0.089(3) 0.044(2) 0.046(2) 0.0000(17) -0.032(2) -0.016(2)
C62 0.067(3) 0.128(4) 0.064(3) -0.060(3) -0.020(2) 0.035(3)

loop_
_atom_type_symbol
_atom_type_description
_atom_type_scat_dispersion_real
_atom_type_scat_dispersion_imag
_atom_type_scat_source
C C 0.0033 0.0016 'International Tables Vol C Tables 4.2.6.8 and 6.1.1.4'
H H 0.0000 0.0000 'International Tables Vol C Tables 4.2.6.8 and 6.1.1.4'
O O 0.0106 0.0060 'International Tables Vol C Tables 4.2.6.8 and 6.1.1.4'
Si Si 0.0817 0.0704 'International Tables Vol C Tables 4.2.6.8 and 6.1.1.4'
S S 0.1246 0.1234 'International Tables Vol C Tables 4.2.6.8 and 6.1.1.4'

loop_
_geom_angle_atom_site_label_1
_geom_angle_atom_site_label_2
_geom_angle_atom_site_label_3
_geom_angle
_geom_angle_site_symmetry_1
_geom_angle_site_symmetry_3
_geom_angle_publ_flag
O1 C1 C6 118.4(2) . . ?
O1 C1 C2 122.6(2) . . ?
C6 C1 C2 119.0(2) . . ?
C3 C2 C1 120.2(2) . . ?
C3 C2 S1 120.50(19) . . ?
C1 C2 S1 119.31(18) . . ?
C4 C3 C2 121.6(2) . . ?
C3 C4 C5 117.4(2) . . ?
C3 C4 C7 119.7(2) . . ?
C5 C4 C7 122.6(2) . . ?
C4 C5 C6 122.1(2) . . ?
C1 C6 C5 119.6(2) . . ?
C1 C6 S4 120.48(18) . . ?
C5 C6 S4 119.81(19) . . ?
C10 C7 C9 108.4(2) . . ?
C10 C7 C8 108.8(2) . . ?
C9 C7 C8 108.8(2) . . ?
C10 C7 C4 111.8(2) . . ?
C9 C7 C4 111.1(2) . . ?
C8 C7 C4 107.8(2) . . ?
C2 S1 C16 99.52(11) . . ?
C11 O3 Si1 140.62(15) . . ?
O3 C11 C16 120.4(2) . . ?
O3 C11 C12 121.5(2) . . ?
C16 C11 C12 117.9(2) . . ?
C13 C12 C11 120.2(2) . . ?
C13 C12 S2 119.01(19) . . ?
C11 C12 S2 120.73(19) . . ?
C14 C13 C12 122.5(2) . . ?
C13 C14 C15 116.7(2) . . ?
C13 C14 C17 121.7(2) . . ?
C15 C14 C17 121.5(2) . . ?
C14 C15 C16 121.9(2) . . ?
C15 C16 C11 120.8(2) . . ?
C15 C16 S1 118.46(18) . . ?
C11 C16 S1 120.64(18) . . ?
C20 C17 C18 108.5(2) . . ?
C20 C17 C14 111.5(2) . . ?
C18 C17 C14 112.0(2) . . ?
C20 C17 C19 108.6(2) . . ?
C18 C17 C19 108.6(2) . . ?
C14 C17 C19 107.5(2) . . ?
O3 Si1 C21 104.16(10) . . ?
O3 Si1 C27 107.19(10) . . ?
C21 Si1 C27 108.09(12) . . ?
O3 Si1 C24 111.53(10) . . ?
C21 Si1 C24 110.63(11) . . ?
C27 Si1 C24 114.64(12) . . ?
C22 C21 C23 109.5(2) . . ?
C22 C21 Si1 114.06(18) . . ?
C23 C21 Si1 111.39(17) . . ?
C26 C24 C25 109.9(2) . . ?
C26 C24 Si1 116.52(17) . . ?
C25 C24 Si1 111.26(17) . . ?
C29 C27 C28 109.7(2) . . ?
C29 C27 Si1 115.21(18) . . ?
C28 C27 Si1 113.07(18) . . ?
C35 S2 C12 101.74(11) . . ?
O2 C30 C35 118.7(2) . . ?
O2 C30 C31 122.4(2) . . ?
C35 C30 C31 118.9(2) . . ?
C32 C31 C30 120.3(2) . . ?
C32 C31 S3 119.66(19) . . ?
C30 C31 S3 119.86(18) . . ?
C31 C32 C33 121.6(2) . . ?
C34 C33 C32 116.7(2) . . ?
C34 C33 C36 120.4(2) . . ?
C32 C33 C36 122.9(2) . . ?
C33 C34 C35 122.7(2) . . ?
C34 C35 C30 119.7(2) . . ?
C34 C35 S2 119.37(19) . . ?
C30 C35 S2 120.61(19) . . ?
C39 C36 C38 108.7(2) . . ?
C39 C36 C33 110.3(2) . . ?
C38 C36 C33 112.4(2) . . ?
C39 C36 C37 108.6(2) . . ?
C38 C36 C37 107.9(2) . . ?
C33 C36 C37 108.8(2) . . ?
C31 S3 C45 100.31(11) . . ?
C40 O4 Si2 134.86(15) . . ?
O4 C40 C41 121.0(2) . . ?
O4 C40 C45 120.3(2) . . ?
C41 C40 C45 118.4(2) . . ?
C42 C41 C40 119.4(2) . . ?
C42 C41 S4 119.35(18) . . ?
C40 C41 S4 121.21(18) . . ?
C43 C42 C41 123.1(2) . . ?
C42 C43 C44 116.4(2) . . ?
C42 C43 C46 122.6(2) . . ?
C44 C43 C46 120.9(2) . . ?
C45 C44 C43 122.2(2) . . ?
C44 C45 C40 120.5(2) . . ?
C44 C45 S3 119.58(18) . . ?
C40 C45 S3 119.83(18) . . ?
C48 C46 C47 107.7(2) . . ?
C48 C46 C43 110.7(2) . . ?
C47 C46 C43 112.7(2) . . ?
C48 C46 C49 109.0(2) . . ?
C47 C46 C49 108.8(2) . . ?
C43 C46 C49 107.9(2) . . ?
O4 Si2 C50 107.43(10) . . ?
O4 Si2 C53 103.98(10) . . ?
C50 Si2 C53 116.17(12) . . ?
O4 Si2 C56 111.24(10) . . ?
C50 Si2 C56 108.92(11) . . ?
C53 Si2 C56 109.02(12) . . ?
C51 C50 C52 110.9(2) . . ?
C51 C50 Si2 114.89(18) . . ?
C52 C50 Si2 112.90(19) . . ?
C55 C53 C54 110.7(2) . . ?
C55 C53 Si2 114.08(18) . . ?
C54 C53 Si2 114.04(19) . . ?
C58 C56 C57 110.3(2) . . ?
C58 C56 Si2 113.41(17) . . ?
C57 C56 Si2 114.03(19) . . ?
C6 S4 C41 98.50(11) . . ?
C62 O5 C59 107.6(3) . . ?
O5 C59 C60 107.8(3) . . ?
C59 C60 C61 103.2(3) . . ?
C62 C61 C60 102.0(3) . . ?
O5 C62 C61 110.1(3) . . ?

loop_
_geom_bond_atom_site_label_1
_geom_bond_atom_site_label_2
_geom_bond_distance
_geom_bond_site_symmetry_2
_geom_bond_publ_flag
O1 C1 1.359(3) . ?
O2 C30 1.358(3) . ?
C1 C6 1.392(3) . ?
C1 C2 1.398(3) . ?
C2 C3 1.396(3) . ?
C2 S1 1.780(2) . ?
C3 C4 1.387(3) . ?
C4 C5 1.393(3) . ?
C4 C7 1.537(3) . ?
C5 C6 1.398(3) . ?
C6 S4 1.782(3) . ?
C7 C10 1.530(4) . ?
C7 C9 1.532(4) . ?
C7 C8 1.535(4) . ?
S1 C16 1.787(2) . ?
O3 C11 1.361(3) . ?
O3 Si1 1.6785(17) . ?
C11 C16 1.395(3) . ?
C11 C12 1.399(3) . ?
C12 C13 1.393(3) . ?
C12 S2 1.782(2) . ?
C13 C14 1.392(4) . ?
C14 C15 1.392(3) . ?
C14 C17 1.536(3) . ?
C15 C16 1.395(3) . ?
C17 C20 1.526(4) . ?
C17 C18 1.531(4) . ?
C17 C19 1.541(4) . ?
Si1 C21 1.874(3) . ?
Si1 C27 1.879(3) . ?
Si1 C24 1.882(2) . ?
C21 C22 1.532(4) . ?
C21 C23 1.537(3) . ?
C24 C26 1.534(3) . ?
C24 C25 1.543(3) . ?
C27 C29 1.530(4) . ?
C27 C28 1.537(3) . ?
S2 C35 1.777(3) . ?
C30 C35 1.394(3) . ?
C30 C31 1.397(3) . ?
C31 C32 1.396(3) . ?
C31 S3 1.773(2) . ?
C32 C33 1.403(3) . ?
C33 C34 1.391(3) . ?
C33 C36 1.531(3) . ?
C34 C35 1.394(3) . ?
C36 C39 1.523(4) . ?
C36 C38 1.530(4) . ?
C36 C37 1.537(4) . ?
S3 C45 1.792(2) . ?
O4 C40 1.370(3) . ?
O4 Si2 1.6756(17) . ?
C40 C41 1.400(3) . ?
C40 C45 1.401(3) . ?
C41 C42 1.394(3) . ?
C41 S4 1.782(2) . ?
C42 C43 1.390(3) . ?
C43 C44 1.391(3) . ?
C43 C46 1.529(3) . ?
C44 C45 1.387(3) . ?
C46 C48 1.527(4) . ?
C46 C47 1.528(4) . ?
C46 C49 1.533(4) . ?
Si2 C50 1.874(3) . ?
Si2 C53 1.880(3) . ?
Si2 C56 1.881(3) . ?
C50 C51 1.534(4) . ?
C50 C52 1.537(3) . ?
C53 C55 1.533(3) . ?
C53 C54 1.535(4) . ?
C56 C58 1.534(3) . ?
C56 C57 1.544(4) . ?
O5 C62 1.398(4) . ?
O5 C59 1.429(4) . ?
C59 C60 1.495(5) . ?
C60 C61 1.512(5) . ?
C61 C62 1.470(5) . ?

loop_
_geom_torsion_atom_site_label_1
_geom_torsion_atom_site_label_2
_geom_torsion_atom_site_label_3
_geom_torsion_atom_site_label_4
_geom_torsion
_geom_torsion_site_symmetry_1
_geom_torsion_site_symmetry_2
_geom_torsion_site_symmetry_3
_geom_torsion_site_symmetry_4
_geom_torsion_publ_flag
O1 C1 C2 C3 175.0(2) . . . . ?
C6 C1 C2 C3 -3.8(3) . . . . ?
O1 C1 C2 S1 -4.1(3) . . . . ?
C6 C1 C2 S1 177.05(17) . . . . ?
C1 C2 C3 C4 0.8(4) . . . . ?
S1 C2 C3 C4 179.94(18) . . . . ?
C2 C3 C4 C5 2.8(4) . . . . ?
C2 C3 C4 C7 -171.0(2) . . . . ?
C3 C4 C5 C6 -3.4(4) . . . . ?
C7 C4 C5 C6 170.1(2) . . . . ?
O1 C1 C6 C5 -175.7(2) . . . . ?
C2 C1 C6 C5 3.2(3) . . . . ?
O1 C1 C6 S4 0.4(3) . . . . ?
C2 C1 C6 S4 179.25(18) . . . . ?
C4 C5 C6 C1 0.5(4) . . . . ?
C4 C5 C6 S4 -175.64(19) . . . . ?
C3 C4 C7 C10 -174.5(2) . . . . ?
C5 C4 C7 C10 12.1(3) . . . . ?
C3 C4 C7 C9 -53.2(3) . . . . ?
C5 C4 C7 C9 133.4(3) . . . . ?
C3 C4 C7 C8 65.9(3) . . . . ?
C5 C4 C7 C8 -107.5(3) . . . . ?
C3 C2 S1 C16 -99.8(2) . . . . ?
C1 C2 S1 C16 79.3(2) . . . . ?
Si1 O3 C11 C16 -102.0(3) . . . . ?
Si1 O3 C11 C12 83.1(3) . . . . ?
O3 C11 C12 C13 175.7(2) . . . . ?
C16 C11 C12 C13 0.7(3) . . . . ?
O3 C11 C12 S2 -5.8(3) . . . . ?
C16 C11 C12 S2 179.12(17) . . . . ?
C11 C12 C13 C14 -0.3(4) . . . . ?
S2 C12 C13 C14 -178.77(18) . . . . ?
C12 C13 C14 C15 0.2(4) . . . . ?
C12 C13 C14 C17 176.5(2) . . . . ?
C13 C14 C15 C16 -0.6(4) . . . . ?
C17 C14 C15 C16 -176.8(2) . . . . ?
C14 C15 C16 C11 1.0(4) . . . . ?
C14 C15 C16 S1 -176.25(19) . . . . ?
O3 C11 C16 C15 -176.1(2) . . . . ?
C12 C11 C16 C15 -1.0(3) . . . . ?
O3 C11 C16 S1 1.0(3) . . . . ?
C12 C11 C16 S1 176.15(18) . . . . ?
C2 S1 C16 C15 66.6(2) . . . . ?
C2 S1 C16 C11 -110.6(2) . . . . ?
C13 C14 C17 C20 151.2(2) . . . . ?
C15 C14 C17 C20 -32.8(3) . . . . ?
C13 C14 C17 C18 29.3(3) . . . . ?
C15 C14 C17 C18 -154.6(2) . . . . ?
C13 C14 C17 C19 -89.9(3) . . . . ?
C15 C14 C17 C19 86.1(3) . . . . ?
C11 O3 Si1 C21 -156.4(2) . . . . ?
C11 O3 Si1 C27 89.2(3) . . . . ?
C11 O3 Si1 C24 -37.1(3) . . . . ?
O3 Si1 C21 C22 74.10(19) . . . . ?
C27 Si1 C21 C22 -172.13(17) . . . . ?
C24 Si1 C21 C22 -45.9(2) . . . . ?
O3 Si1 C21 C23 -50.5(2) . . . . ?
C27 Si1 C21 C23 63.3(2) . . . . ?
C24 Si1 C21 C23 -170.47(18) . . . . ?
O3 Si1 C24 C26 53.8(2) . . . . ?
C21 Si1 C24 C26 169.22(19) . . . . ?
C27 Si1 C24 C26 -68.2(2) . . . . ?
O3 Si1 C24 C25 -179.13(17) . . . . ?
C21 Si1 C24 C25 -63.7(2) . . . . ?
C27 Si1 C24 C25 58.8(2) . . . . ?
O3 Si1 C27 C29 -78.8(2) . . . . ?
C21 Si1 C27 C29 169.50(18) . . . . ?
C24 Si1 C27 C29 45.6(2) . . . . ?
O3 Si1 C27 C28 153.95(18) . . . . ?
C21 Si1 C27 C28 42.2(2) . . . . ?
C24 Si1 C27 C28 -81.7(2) . . . . ?
C13 C12 S2 C35 -64.5(2) . . . . ?
C11 C12 S2 C35 117.1(2) . . . . ?
O2 C30 C31 C32 -178.6(2) . . . . ?
C35 C30 C31 C32 1.5(3) . . . . ?
O2 C30 C31 S3 -3.4(3) . . . . ?
C35 C30 C31 S3 176.72(18) . . . . ?
C30 C31 C32 C33 -0.9(4) . . . . ?
S3 C31 C32 C33 -176.08(18) . . . . ?
C31 C32 C33 C34 0.0(4) . . . . ?
C31 C32 C33 C36 -177.6(2) . . . . ?
C32 C33 C34 C35 0.3(4) . . . . ?
C36 C33 C34 C35 177.9(2) . . . . ?
C33 C34 C35 C30 0.4(4) . . . . ?
C33 C34 C35 S2 174.04(18) . . . . ?
O2 C30 C35 C34 178.8(2) . . . . ?
C31 C30 C35 C34 -1.3(3) . . . . ?
O2 C30 C35 S2 5.3(3) . . . . ?
C31 C30 C35 S2 -174.87(17) . . . . ?
C12 S2 C35 C34 114.5(2) . . . . ?
C12 S2 C35 C30 -71.9(2) . . . . ?
C34 C33 C36 C39 55.2(3) . . . . ?
C32 C33 C36 C39 -127.3(3) . . . . ?
C34 C33 C36 C38 176.7(2) . . . . ?
C32 C33 C36 C38 -5.8(4) . . . . ?
C34 C33 C36 C37 -63.9(3) . . . . ?
C32 C33 C36 C37 113.6(3) . . . . ?
C32 C31 S3 C45 -117.6(2) . . . . ?
C30 C31 S3 C45 67.2(2) . . . . ?
Si2 O4 C40 C41 91.2(3) . . . . ?
Si2 O4 C40 C45 -95.3(3) . . . . ?
O4 C40 C41 C42 175.5(2) . . . . ?
C45 C40 C41 C42 1.9(3) . . . . ?
O4 C40 C41 S4 -1.2(3) . . . . ?
C45 C40 C41 S4 -174.84(18) . . . . ?
C40 C41 C42 C43 -2.6(4) . . . . ?
S4 C41 C42 C43 174.16(19) . . . . ?
C41 C42 C43 C44 2.2(4) . . . . ?
C41 C42 C43 C46 -174.3(2) . . . . ?
C42 C43 C44 C45 -1.2(4) . . . . ?
C46 C43 C44 C45 175.4(2) . . . . ?
C43 C44 C45 C40 0.6(4) . . . . ?
C43 C44 C45 S3 -176.97(19) . . . . ?
O4 C40 C45 C44 -174.7(2) . . . . ?
C41 C40 C45 C44 -0.9(4) . . . . ?
O4 C40 C45 S3 2.9(3) . . . . ?
C41 C40 C45 S3 176.67(17) . . . . ?
C31 S3 C45 C44 59.2(2) . . . . ?
C31 S3 C45 C40 -118.4(2) . . . . ?
C42 C43 C46 C48 -127.1(3) . . . . ?
C44 C43 C46 C48 56.5(3) . . . . ?
C42 C43 C46 C47 -6.4(4) . . . . ?
C44 C43 C46 C47 177.2(2) . . . . ?
C42 C43 C46 C49 113.7(3) . . . . ?
C44 C43 C46 C49 -62.6(3) . . . . ?
C40 O4 Si2 C50 -114.4(2) . . . . ?
C40 O4 Si2 C53 121.9(2) . . . . ?
C40 O4 Si2 C56 4.7(2) . . . . ?
O4 Si2 C50 C51 -47.7(2) . . . . ?
C53 Si2 C50 C51 68.2(2) . . . . ?
C56 Si2 C50 C51 -168.33(19) . . . . ?
O4 Si2 C50 C52 -176.28(17) . . . . ?
C53 Si2 C50 C52 -60.4(2) . . . . ?
C56 Si2 C50 C52 63.1(2) . . . . ?
O4 Si2 C53 C55 -171.1(2) . . . . ?
C50 Si2 C53 C55 71.1(2) . . . . ?
C56 Si2 C53 C55 -52.3(2) . . . . ?
O4 Si2 C53 C54 60.4(2) . . . . ?
C50 Si2 C53 C54 -57.4(2) . . . . ?
C56 Si2 C53 C54 179.1(2) . . . . ?
O4 Si2 C56 C58 62.4(2) . . . . ?
C50 Si2 C56 C58 -179.33(18) . . . . ?
C53 Si2 C56 C58 -51.7(2) . . . . ?
O4 Si2 C56 C57 -64.9(2) . . . . ?
C50 Si2 C56 C57 53.3(2) . . . . ?
C53 Si2 C56 C57 -178.98(18) . . . . ?
C1 C6 S4 C41 -78.9(2) . . . . ?
C5 C6 S4 C41 97.1(2) . . . . ?
C42 C41 S4 C6 -54.8(2) . . . . ?
C40 C41 S4 C6 121.9(2) . . . . ?
C62 O5 C59 C60 -7.6(4) . . . . ?
O5 C59 C60 C61 23.7(4) . . . . ?
C59 C60 C61 C62 -29.6(4) . . . . ?
C59 O5 C62 C61 -12.6(5) . . . . ?
C60 C61 C62 O5 26.9(5) . . . . ?
